data_4336762
loop_
_publ_author_name
'Igor V. Kazakov'
'Michael Bodensteiner'
'Anna S. Lisovenko'
'Andrew V. Suvorov'
'Manfred Scheer'
'G\'abor Bal\'azs'
'Alexey Y. Timoshkin'

_publ_section_title
;
 Structures and Stability of Molecular InBr3Pyx (x= 1-3) Complexes:
 Unexpected Solid State Stabilization of Dimeric In2Br6Py4As Compared to
 Valence-Isoelectronic Group 15 and 17 Halogen Bridging Dimers
;
_journal_name_full 'Inorganic Chemistry'
_journal_page_first 13207
_journal_page_last 13215
_journal_paper_doi 10.1021/ic402162d
_journal_volume 52
_journal_year 2013
_chemical_compound_source 'see text'
_chemical_formula_moiety 'C20 H20 Br6 In2 N4'
_chemical_formula_sum 'C20 H20 Br6 In2 N4'
_chemical_formula_weight 1025.44
_chemical_name_systematic ?
_space_group_IT_number 70
_symmetry_cell_setting orthorhombic
_symmetry_Int_Tables_number 70
_symmetry_space_group_name_Hall '-F 2uv 2vw'
_symmetry_space_group_name_H-M 'F d d d :2'
_atom_sites_solution_hydrogens geom
_atom_sites_solution_primary direct
_atom_sites_solution_secondary difmap
_cell_angle_alpha 90
_cell_angle_beta 90
_cell_angle_gamma 90
_cell_formula_units_Z 8
_cell_length_a 14.6209(4)
_cell_length_b 15.5436(5)
_cell_length_c 25.6230(8)
_cell_measurement_reflns_used 2960
_cell_measurement_temperature 123(1)
_cell_measurement_theta_max 63.1651
_cell_measurement_theta_min 3.4469
_cell_volume 5823.1(3)
_computing_cell_refinement
;
CrysAlisPro, Agilent Technologies,
Version 1.171.35.19 (release 27-10-2011 CrysAlis171 .NET)
(compiled Oct 27 2011,15:02:11)
;
_computing_data_collection
;
CrysAlisPro, Agilent Technologies,
Version 1.171.35.19 (release 27-10-2011 CrysAlis171 .NET)
(compiled Oct 27 2011,15:02:11)
;
_computing_data_reduction
;
CrysAlisPro, Agilent Technologies,
Version 1.171.35.19 (release 27-10-2011 CrysAlis171 .NET)
(compiled Oct 27 2011,15:02:11)
;
_computing_molecular_graphics 'SXGRAPH (Farrugia, 1999)'
_computing_publication_material 'PLATON (Spek, 2003)'
_computing_structure_refinement 'SHELXL-97 (Sheldrick, 1997)'
_computing_structure_solution 'SIR-97 (Altomare, 1999)'
_diffrn_ambient_temperature 123(1)
_diffrn_detector_area_resol_mean 10.5431
_diffrn_measured_fraction_theta_full 0.992
_diffrn_measured_fraction_theta_max 0.992
_diffrn_measurement_device_type 'Xcalibur, Ruby, Gemini ultra'
_diffrn_measurement_method '\w scans'
_diffrn_radiation_monochromator mirror
_diffrn_radiation_probe x-ray
_diffrn_radiation_source 'Enhance Ultra (Cu) x-ray Source'
_diffrn_radiation_type CuK\a
_diffrn_radiation_wavelength 1.54178
_diffrn_reflns_av_R_equivalents 0.0590
_diffrn_reflns_av_sigmaI/netI 0.0394
_diffrn_reflns_limit_h_max 16
_diffrn_reflns_limit_h_min -16
_diffrn_reflns_limit_k_max 17
_diffrn_reflns_limit_k_min -17
_diffrn_reflns_limit_l_max 29
_diffrn_reflns_limit_l_min -25
_diffrn_reflns_number 4880
_diffrn_reflns_reduction_process
;
;
_diffrn_reflns_theta_full 63.25
_diffrn_reflns_theta_max 63.25
_diffrn_reflns_theta_min 4.50
_exptl_absorpt_coefficient_mu 22.435
_exptl_absorpt_correction_T_max 0.295
_exptl_absorpt_correction_T_min 0.114
_exptl_absorpt_correction_type analytical
_exptl_absorpt_process_details
;
CrysAlisPro, Agilent Technologies,
Version 1.171.35.19 (release 27-10-2011 CrysAlis171 .NET)
Analytical numeric absorption correction using a multifaceted crystal
model based on expressions derived by R.C. Clark & J.S. Reid.
;
_exptl_crystal_colour colourless
_exptl_crystal_density_diffrn 2.339
_exptl_crystal_density_method 'Not Measured'
_exptl_crystal_description block
_exptl_crystal_F_000 3808
_exptl_crystal_size_max 0.16
_exptl_crystal_size_mid 0.14
_exptl_crystal_size_min 0.09
_refine_diff_density_max 1.456
_refine_diff_density_min -1.759
_refine_diff_density_rms 0.278
_refine_ls_extinction_method none
_refine_ls_goodness_of_fit_ref 1.179
_refine_ls_hydrogen_treatment constr
_refine_ls_matrix_type full
_refine_ls_number_parameters 74
_refine_ls_number_reflns 1185
_refine_ls_number_restraints 0
_refine_ls_restrained_S_all 1.179
_refine_ls_R_factor_all 0.0405
_refine_ls_R_factor_gt 0.0363
_refine_ls_shift/su_max 0.001
_refine_ls_shift/su_mean 0.000
_refine_ls_structure_factor_coef Fsqd
_refine_ls_weighting_details 'calc w=1/[\s^2^(Fo^2^)+(0.0513P)^2^+21.8225P] where P=(Fo^2^+2Fc^2^)/3'
_refine_ls_weighting_scheme calc
_refine_ls_wR_factor_gt 0.0984
_refine_ls_wR_factor_ref 0.1027
_reflns_number_gt 975
_reflns_number_total 1185
_reflns_threshold_expression >2\s(i)
_cod_data_source_file ic402162d_si_003.cif
_cod_data_source_block InBr3py2
_cod_original_sg_symbol_H-M 'F d d d'
_cod_database_code 4336762

loop_
_symmetry_equiv_pos_site_id
_symmetry_equiv_pos_as_xyz
1 x,y,z
2 1/4-x,1/4-y,z
3 x,1/4-y,1/4-z
4 1/4-x,y,1/4-z
5 -x,-y,-z
6 3/4+x,3/4+y,-z
7 -x,3/4+y,3/4+z
8 3/4+x,-y,3/4+z
9 x,1/2+y,1/2+z
10 1/4-x,3/4-y,1/2+z
11 x,3/4-y,3/4-z
12 1/4-x,1/2+y,3/4-z
13 -x,1/2-y,1/2-z
14 3/4+x,1/4+y,1/2-z
15 -x,1/4+y,1/4+z
16 3/4+x,1/2-y,1/4+z
17 1/2+x,y,1/2+z
18 3/4-x,1/4-y,1/2+z
19 1/2+x,1/4-y,3/4-z
20 3/4-x,y,3/4-z
21 1/2-x,-y,1/2-z
22 1/4+x,3/4+y,1/2-z
23 1/2-x,3/4+y,1/4+z
24 1/4+x,-y,1/4+z
25 1/2+x,1/2+y,z
26 3/4-x,3/4-y,z
27 1/2+x,3/4-y,1/4-z
28 3/4-x,1/2+y,1/4-z
29 1/2-x,1/2-y,-z
30 1/4+x,1/4+y,-z
31 1/2-x,1/4+y,3/4+z
32 1/4+x,1/2-y,3/4+z

loop_
_atom_site_aniso_label
_atom_site_aniso_U_11
_atom_site_aniso_U_22
_atom_site_aniso_U_33
_atom_site_aniso_U_23
_atom_site_aniso_U_13
_atom_site_aniso_U_12
In1 0.0230(3) 0.0184(4) 0.0170(3) -0.0002(2) 0.0000 0.0000
Br2 0.0228(4) 0.0236(5) 0.0168(4) 0.0000 0.0000 -0.0008(2)
Br3 0.0277(4) 0.0275(4) 0.0209(4) -0.0005(2) 0.0043(2) 0.0001(2)
N1 0.026(2) 0.018(2) 0.023(2) -0.0029(16) 0.0057(18) -0.0018(17)
C1 0.035(3) 0.027(3) 0.026(3) -0.001(2) 0.004(2) -0.001(2)
C2 0.041(3) 0.031(3) 0.025(3) -0.007(3) 0.007(2) -0.003(3)
C3 0.029(3) 0.016(3) 0.038(4) -0.004(2) -0.003(2) -0.002(2)
C4 0.039(3) 0.024(3) 0.026(3) 0.000(2) -0.003(2) -0.005(2)
C5 0.036(3) 0.021(3) 0.026(3) 0.001(2) 0.001(2) 0.000(2)

loop_
_atom_site_label
_atom_site_type_symbol
_atom_site_thermal_displace_type
_atom_site_fract_x
_atom_site_fract_y
_atom_site_fract_z
_atom_site_occupancy
_atom_site_U_iso_or_equiv
_atom_site_calc_flag
_atom_site_refinement_flags
In1 In Uani 0.76614(3) 0.12500 0.12500 1.000 0.0195(2) d S
Br2 Br Uani 0.62500 0.12500 0.19658(3) 1.000 0.0211(3) d S
Br3 Br Uani 0.88092(3) 0.12710(3) 0.04824(2) 1.000 0.0254(2) d .
N1 N Uani 0.7540(3) 0.2707(3) 0.12562(15) 1.000 0.0223(12) d .
C1 C Uani 0.7528(4) 0.3134(4) 0.1710(2) 1.000 0.0293(17) d .
C2 C Uani 0.7526(4) 0.4030(4) 0.1733(2) 1.000 0.0323(17) d .
C3 C Uani 0.7528(3) 0.4476(4) 0.1268(2) 1.000 0.0277(19) d .
C4 C Uani 0.7527(4) 0.4043(4) 0.0800(2) 1.000 0.0297(17) d .
C5 C Uani 0.7532(4) 0.3156(4) 0.0809(2) 1.000 0.0277(17) d .
H1 H Uiso 0.75200 0.28160 0.20260 1.000 0.0350 c R
H2 H Uiso 0.75230 0.43230 0.20580 1.000 0.0380 c R
H3 H Uiso 0.75300 0.50870 0.12720 1.000 0.0330 c R
H4 H Uiso 0.75230 0.43470 0.04780 1.000 0.0360 c R
H5 H Uiso 0.75300 0.28520 0.04870 1.000 0.0330 c R

loop_
_atom_type_symbol
_atom_type_description
_atom_type_scat_dispersion_real
_atom_type_scat_dispersion_imag
_atom_type_scat_source
C C 0.0181 0.0091 ' International Tables Vol C Tables 4.2.6.8 and 6.1.1.4'
H H 0.0000 0.0000 ' International Tables Vol C Tables 4.2.6.8 and 6.1.1.4'
Br Br -0.6763 1.2805 ' International Tables Vol C Tables 4.2.6.8 and 6.1.1.4'
In In 0.0822 5.0449 ' International Tables Vol C Tables 4.2.6.8 and 6.1.1.4'
N N 0.0311 0.0180 ' International Tables Vol C Tables 4.2.6.8 and 6.1.1.4'

loop_
_geom_angle_atom_site_label_1
_geom_angle_atom_site_label_2
_geom_angle_atom_site_label_3
_geom_angle
_geom_angle_site_symmetry_1
_geom_angle_site_symmetry_3
_geom_angle_publ_flag
Br2 In1 Br3 172.07(2) . . yes
Br2 In1 N1 86.39(11) . . yes
Br2 In1 Br2 83.26(2) . 3_555 yes
Br2 In1 Br3 88.84(2) . 3_555 yes
Br2 In1 N1 86.92(11) . 3_555 yes
Br3 In1 N1 92.49(10) . . yes
Br2 In1 Br3 88.84(2) 3_555 . yes
Br3 In1 Br3 99.06(2) . 3_555 yes
Br3 In1 N1 93.32(10) . 3_555 yes
Br2 In1 N1 86.92(11) 3_555 . yes
Br3 In1 N1 93.32(10) 3_555 . yes
N1 In1 N1 171.04(16) . 3_555 yes
Br2 In1 Br3 172.07(2) 3_555 3_555 yes
Br2 In1 N1 86.39(11) 3_555 3_555 yes
Br3 In1 N1 92.49(10) 3_555 3_555 yes
In1 Br2 In1 96.74(3) . 2_655 yes
In1 N1 C1 120.1(4) . . yes
In1 N1 C5 120.9(4) . . yes
C1 N1 C5 118.9(5) . . yes
N1 C1 C2 122.1(5) . . yes
C1 C2 C3 117.8(5) . . no
C2 C3 C4 120.5(6) . . no
C3 C4 C5 118.3(5) . . no
N1 C5 C4 122.3(5) . . yes
N1 C1 H1 119.00 . . no
C2 C1 H1 119.00 . . no
C1 C2 H2 121.00 . . no
C3 C2 H2 121.00 . . no
C2 C3 H3 120.00 . . no
C4 C3 H3 120.00 . . no
C3 C4 H4 121.00 . . no
C5 C4 H4 121.00 . . no
N1 C5 H5 119.00 . . no
C4 C5 H5 119.00 . . no

loop_
_geom_bond_atom_site_label_1
_geom_bond_atom_site_label_2
_geom_bond_distance
_geom_bond_site_symmetry_2
_geom_bond_publ_flag
In1 Br2 2.7609(6) . yes
In1 Br3 2.5857(6) . yes
In1 N1 2.272(5) . yes
In1 Br2 2.7609(6) 3_555 yes
In1 Br3 2.5857(6) 3_555 yes
In1 N1 2.272(5) 3_555 yes
N1 C1 1.339(7) . yes
N1 C5 1.342(7) . yes
C1 C2 1.394(9) . no
C2 C3 1.379(8) . no
C3 C4 1.375(8) . no
C4 C5 1.379(9) . no
C1 H1 0.9500 . no
C2 H2 0.9500 . no
C3 H3 0.9500 . no
C4 H4 0.9500 . no
C5 H5 0.9500 . no

loop_
_geom_torsion_atom_site_label_1
_geom_torsion_atom_site_label_2
_geom_torsion_atom_site_label_3
_geom_torsion_atom_site_label_4
_geom_torsion
_geom_torsion_site_symmetry_1
_geom_torsion_publ_flag
Br2 In1 N1 C1 50.0(4) . no
Br3 In1 N1 C1 -137.9(4) . no
Br2 In1 N1 C1 133.4(4) 3_555 no
Br3 In1 N1 C1 -38.6(4) 3_555 no
Br2 In1 N1 C5 -133.8(4) . no
Br3 In1 N1 C5 38.3(4) . no
Br2 In1 N1 C5 -50.4(4) 3_555 no
Br3 In1 N1 C5 137.5(4) 3_555 no
In1 N1 C1 C2 174.9(4) . no
C5 N1 C1 C2 -1.3(8) . no
In1 N1 C5 C4 -175.1(4) . no
C1 N1 C5 C4 1.1(8) . no
N1 C1 C2 C3 0.6(9) . no
C1 C2 C3 C4 0.3(8) . no
C2 C3 C4 C5 -0.6(8) . no
C3 C4 C5 N1 -0.2(9) . no
